data_7055939
loop_
_publ_author_name
'Levason, William'
'Pugh, David'
'Reid, Gillian'

_publ_section_title
;
 Imidazolium-based ionic liquids with large weakly coordinating anions
;
_journal_issue 4
_journal_name_full 'New J. Chem.'
_journal_page_first 1677
_journal_paper_doi 10.1039/C6NJ03674K
_journal_volume 41
_journal_year 2017
_chemical_formula_moiety 'C32 H12 B F24, C9 H20 N'
_chemical_formula_sum 'C41 H32 B F24 N'
_chemical_formula_weight 1005.48
_chemical_name_systematic
;
 ?
;
_space_group_crystal_system triclinic
_space_group_IT_number 2
_space_group_name_Hall '-P 1'
_space_group_name_H-M_alt 'P -1'
_symmetry_space_group_name_Hall '-P 1'
_symmetry_space_group_name_H-M 'P -1'
_atom_sites_solution_hydrogens geom
_audit_creation_method SHELXL-2013
_audit_update_record
;
2016-11-01 deposited with the CCDC.
2017-01-16 downloaded from the CCDC.
;
_cell_angle_alpha 110.823(8)
_cell_angle_beta 103.281(7)
_cell_angle_gamma 110.957(8)
_cell_formula_units_Z 4
_cell_length_a 16.4634(10)
_cell_length_b 17.5859(10)
_cell_length_c 18.2282(13)
_cell_measurement_reflns_used 26967
_cell_measurement_temperature 100(2)
_cell_measurement_theta_max 27.59
_cell_measurement_theta_min 3.01
_cell_volume 4203.9(8)
_computing_cell_refinement
;
CrystalClear-SM Expert 2.0 r7 (Rigaku, 2011)
;
_computing_data_collection
;
CrystalClear-SM Expert 2.0 r7 (Rigaku, 2011)
;
_computing_data_reduction
;
CrystalClear-SM Expert 2.0 r7 (Rigaku, 2011)
;
_computing_molecular_graphics 'ORTEP-III (Farrugia, 1997)'
_computing_publication_material 'PLATON (Spek, 2003), WinGX (Farrugia, 1999) and enCIFer (Allen et al., 2004).'
_computing_structure_refinement 'SHELXL-2013 (Sheldrick, 2013)'
_computing_structure_solution 'SHELXS-97 (Sheldrick, 1997)'
_diffrn_ambient_temperature 100(2)
_diffrn_detector 'CCD plate'
_diffrn_detector_area_resol_mean 28.5714
_diffrn_detector_type 'Rigaku HG Saturn724+ (2x2 bin mode)'
_diffrn_measured_fraction_theta_full 0.996
_diffrn_measured_fraction_theta_max 0.997
_diffrn_measurement_device 'four-circle \k diffractometer'
_diffrn_measurement_device_type 'Rigaku AFC12 (Left)'
_diffrn_measurement_method 'profile data from \w-scans'
_diffrn_measurement_specimen_support 'MiTeGen micromount'
_diffrn_radiation_collimation 'Confocal mirrors, HF Varimax '
_diffrn_radiation_type MoK\a
_diffrn_radiation_wavelength 0.71075
_diffrn_reflns_av_R_equivalents 0.0629
_diffrn_reflns_av_unetI/netI 0.1107
_diffrn_reflns_Laue_measured_fraction_full 0.996
_diffrn_reflns_Laue_measured_fraction_max 0.997
_diffrn_reflns_limit_h_max 21
_diffrn_reflns_limit_h_min -21
_diffrn_reflns_limit_k_max 21
_diffrn_reflns_limit_k_min -22
_diffrn_reflns_limit_l_max 23
_diffrn_reflns_limit_l_min -22
_diffrn_reflns_number 44339
_diffrn_reflns_point_group_measured_fraction_full 0.996
_diffrn_reflns_point_group_measured_fraction_max 0.997
_diffrn_reflns_theta_full 27.500
_diffrn_reflns_theta_max 27.484
_diffrn_reflns_theta_min 3.013
_diffrn_source 'Rotating Anode'
_diffrn_source_current 55.0
_diffrn_source_power 2.475
_diffrn_source_voltage 45.0
_exptl_absorpt_coefficient_mu 0.167
_exptl_absorpt_correction_T_max 0.9934
_exptl_absorpt_correction_T_min 0.9851
_exptl_absorpt_correction_type multi-scan
_exptl_absorpt_process_details
;
Jacobson, R. (1998). REQAB. Private communication to the
Rigaku Corporation, Tokyo, Japan.
;
_exptl_crystal_colour colourless
_exptl_crystal_density_diffrn 1.589
_exptl_crystal_description chip
_exptl_crystal_F_000 2024
_exptl_crystal_size_max 0.090
_exptl_crystal_size_mid 0.060
_exptl_crystal_size_min 0.040
_refine_diff_density_max 0.931
_refine_diff_density_min -0.718
_refine_diff_density_rms 0.071
_refine_ls_extinction_method none
_refine_ls_goodness_of_fit_ref 1.026
_refine_ls_hydrogen_treatment constr
_refine_ls_matrix_type full
_refine_ls_number_parameters 1434
_refine_ls_number_reflns 19234
_refine_ls_number_restraints 427
_refine_ls_restrained_S_all 1.071
_refine_ls_R_factor_all 0.1608
_refine_ls_R_factor_gt 0.0824
_refine_ls_shift/su_max 0.004
_refine_ls_shift/su_mean 0.001
_refine_ls_structure_factor_coef Fsqd
_refine_ls_weighting_details 'w=1/[\s^2^(Fo^2^)+(0.0662P)^2^+3.9381P] where P=(Fo^2^+2Fc^2^)/3'
_refine_ls_weighting_scheme calc
_refine_ls_wR_factor_gt 0.1619
_refine_ls_wR_factor_ref 0.1947
_reflns_Friedel_coverage 0.000
_reflns_number_gt 10002
_reflns_number_total 19234
_reflns_threshold_expression 'I > 2\s(I)'
_cod_data_source_file c6nj03674k2.cif
_cod_data_source_block pyrr_barf
_cod_depositor_comments 'Adding full bibliography for 7055936--7055943.cif.'
_cod_original_cell_volume 4203.9(6)
_cod_database_code 7055939
_shelx_space_group_comment
;
The symmetry employed for this shelxl refinement is uniquely defined
by the following loop, which should always be used as a source of
symmetry information in preference to the above space-group names.
They are only intended as comments.
;
_shelx_estimated_absorpt_t_min 0.985
_shelx_estimated_absorpt_t_max 0.993
_shelxl_version_number 2013-4

loop_
_space_group_symop_operation_xyz
'x, y, z'
'-x, -y, -z'

loop_
_atom_site_label
_atom_site_type_symbol
_atom_site_fract_x
_atom_site_fract_y
_atom_site_fract_z
_atom_site_U_iso_or_equiv
_atom_site_adp_type
_atom_site_occupancy
_atom_site_site_symmetry_order
_atom_site_calc_flag
_atom_site_refinement_flags_posn
_atom_site_refinement_flags_adp
_atom_site_refinement_flags_occupancy
_atom_site_disorder_assembly
_atom_site_disorder_group
C1 C 0.2986(2) 0.7792(2) 0.9483(2) 0.0202(7) Uani 1 1 d . . . . .
C2 C 0.2412(2) 0.7682(2) 0.8718(2) 0.0228(8) Uani 1 1 d . . . . .
H2 H 0.1742 0.7403 0.8550 0.027 Uiso 1 1 calc R U . . .
C3 C 0.2784(3) 0.7964(2) 0.8191(2) 0.0231(8) Uani 1 1 d . . . . .
C4 C 0.3746(3) 0.8366(2) 0.8407(2) 0.0246(8) Uani 1 1 d . . . . .
H4 H 0.4003 0.8569 0.8054 0.029 Uiso 1 1 calc R U . . .
C5 C 0.4336(2) 0.8469(2) 0.9153(2) 0.0240(8) Uani 1 1 d . . . . .
C6 C 0.3957(3) 0.8178(2) 0.9669(2) 0.0227(8) Uani 1 1 d . . . . .
H6 H 0.4377 0.8245 1.0170 0.027 Uiso 1 1 calc R U . . .
C7 C 0.2139(3) 0.7847(3) 0.7398(3) 0.0378(10) Uani 1 1 d . . . . .
C8 C 0.5379(3) 0.8860(3) 0.9377(3) 0.0383(10) Uani 1 1 d D . . . .
C9 C 0.1655(2) 0.6386(2) 0.9482(2) 0.0198(7) Uani 1 1 d . . . . .
C10 C 0.0727(2) 0.6083(2) 0.9433(2) 0.0220(8) Uani 1 1 d . . . . .
H10 H 0.0579 0.6517 0.9780 0.026 Uiso 1 1 calc R U . . .
C11 C 0.0011(2) 0.5167(2) 0.8891(2) 0.0229(8) Uani 1 1 d . . . . .
C12 C 0.0197(3) 0.4511(2) 0.8379(2) 0.0271(8) Uani 1 1 d . . . . .
H12 H -0.0286 0.3881 0.8020 0.033 Uiso 1 1 calc R U . . .
C13 C 0.1107(3) 0.4799(2) 0.8405(2) 0.0255(8) Uani 1 1 d . . . . .
C14 C 0.1820(3) 0.5715(2) 0.8943(2) 0.0250(8) Uani 1 1 d . . . . .
H14 H 0.2438 0.5891 0.8946 0.030 Uiso 1 1 calc R U . . .
C15 C -0.0973(3) 0.4896(3) 0.8836(3) 0.0289(9) Uani 1 1 d . . . . .
C16 C 0.1317(3) 0.4097(3) 0.7863(3) 0.0364(10) Uani 1 1 d . . . . .
C17 C 0.2107(2) 0.8129(2) 1.0559(2) 0.0177(7) Uani 1 1 d . . . . .
C18 C 0.2005(2) 0.8802(2) 1.0375(2) 0.0221(8) Uani 1 1 d . . . . .
H18 H 0.2166 0.8881 0.9930 0.027 Uiso 1 1 calc R U . . .
C19 C 0.1677(2) 0.9363(2) 1.0820(2) 0.0234(8) Uani 1 1 d . . . . .
C20 C 0.1447(2) 0.9283(2) 1.1484(2) 0.0251(8) Uani 1 1 d . . . . .
H20 H 0.1236 0.9674 1.1797 0.030 Uiso 1 1 calc R U . . .
C21 C 0.1535(3) 0.8620(2) 1.1678(2) 0.0239(8) Uani 1 1 d . . . . .
C22 C 0.1853(2) 0.8058(2) 1.1225(2) 0.0199(7) Uani 1 1 d . . . . .
H22 H 0.1902 0.7604 1.1373 0.024 Uiso 1 1 calc R U . . .
C23 C 0.1566(3) 1.0048(3) 1.0567(3) 0.0346(10) Uani 1 1 d . . . . .
C24 C 0.1256(3) 0.8486(3) 1.2364(2) 0.0350(10) Uani 1 1 d D . . . .
C25 C 0.3352(2) 0.7584(2) 1.0883(2) 0.0186(7) Uani 1 1 d . . . . .
C26 C 0.3421(2) 0.6873(2) 1.1018(2) 0.0208(8) Uani 1 1 d . . . . .
H26 H 0.2931 0.6250 1.0637 0.025 Uiso 1 1 calc R U . . .
C27 C 0.4187(2) 0.7048(2) 1.1696(2) 0.0225(8) Uani 1 1 d . . . . .
C28 C 0.4918(3) 0.7940(2) 1.2262(2) 0.0241(8) Uani 1 1 d . . . . .
H28 H 0.5444 0.8058 1.2718 0.029 Uiso 1 1 calc R U . . .
C29 C 0.4863(2) 0.8660(2) 1.2146(2) 0.0212(8) Uani 1 1 d . . . . .
C30 C 0.4092(2) 0.8479(2) 1.1486(2) 0.0198(7) Uani 1 1 d . . . . .
H30 H 0.4062 0.8989 1.1438 0.024 Uiso 1 1 calc R U . . .
C31 C 0.4212(3) 0.6242(3) 1.1775(3) 0.0305(9) Uani 1 1 d . . . . .
C32 C 0.5647(3) 0.9638(3) 1.2709(3) 0.0320(9) Uani 1 1 d . . . . .
B1 B 0.2518(3) 0.7471(3) 1.0097(3) 0.0198(8) Uani 1 1 d . . . . .
F1 F 0.13040(19) 0.7090(2) 0.70131(17) 0.0757(10) Uani 1 1 d . U . . .
F2 F 0.1937(2) 0.8547(2) 0.75464(18) 0.0707(9) Uani 1 1 d . U . . .
F3 F 0.24941(17) 0.78220(18) 0.68087(14) 0.0453(6) Uani 1 1 d . U . . .
F4A F 0.5732(11) 0.9648(8) 0.9338(8) 0.049(3) Uani 0.508(7) 1 d . U P A 1
F5A F 0.5554(12) 0.8219(13) 0.8808(9) 0.047(3) Uani 0.508(7) 1 d . U P A 1
F6A F 0.5899(8) 0.8981(7) 1.0132(8) 0.049(2) Uani 0.508(7) 1 d . U P A 1
F4B F 0.5734(11) 0.9473(8) 0.9121(8) 0.047(3) Uani 0.492(7) 1 d D U P A 2
F5B F 0.5633(15) 0.8262(14) 0.9045(10) 0.068(5) Uani 0.492(7) 1 d . U P A 2
F6B F 0.5887(8) 0.9352(7) 1.0249(8) 0.048(3) Uani 0.492(7) 1 d . U P A 2
F7 F -0.10118(16) 0.53162(17) 0.95869(15) 0.0444(6) Uani 1 1 d . U . . .
F8 F -0.14556(16) 0.50969(18) 0.82973(17) 0.0503(7) Uani 1 1 d . U . . .
F9 F -0.15083(15) 0.39800(15) 0.85314(16) 0.0424(6) Uani 1 1 d . U . . .
F10 F 0.05505(19) 0.34077(18) 0.71420(17) 0.0617(8) Uani 1 1 d . U . . .
F11 F 0.16099(19) 0.36854(18) 0.82661(18) 0.0550(7) Uani 1 1 d . U . . .
F12 F 0.1988(2) 0.44529(17) 0.76095(19) 0.0628(8) Uani 1 1 d . U . . .
F13 F 0.07648(18) 0.96548(18) 0.98763(18) 0.0550(7) Uani 1 1 d . U . . .
F14 F 0.22619(19) 1.04645(19) 1.0368(2) 0.0610(8) Uani 1 1 d . U . . .
F15 F 0.1526(2) 1.07183(18) 1.11716(19) 0.0672(9) Uani 1 1 d . U . . .
F16A F 0.1413(9) 0.9268(8) 1.2989(8) 0.039(3) Uani 0.508(7) 1 d D U P A 1
F17A F 0.0296(6) 0.7903(8) 1.1998(11) 0.059(3) Uani 0.508(7) 1 d D U P A 1
F18A F 0.1570(6) 0.8014(5) 1.2656(5) 0.051(2) Uani 0.508(7) 1 d D U P A 1
F16B F 0.1133(9) 0.9164(8) 1.2846(9) 0.044(3) Uani 0.492(7) 1 d D U P A 2
F17B F 0.0449(7) 0.7721(8) 1.2086(11) 0.061(3) Uani 0.492(7) 1 d D U P A 2
F18B F 0.1977(5) 0.8481(5) 1.2926(4) 0.0354(16) Uani 0.492(7) 1 d D U P A 2
F19 F 0.34044(15) 0.56938(15) 1.17952(15) 0.0394(6) Uani 1 1 d . U . . .
F20 F 0.4306(2) 0.56794(16) 1.11208(17) 0.0521(7) Uani 1 1 d . U . . .
F21 F 0.49191(16) 0.64943(16) 1.24997(16) 0.0454(6) Uani 1 1 d . U . . .
F22 F 0.64287(15) 0.97250(14) 1.32146(14) 0.0377(6) Uani 1 1 d . U . . .
F23 F 0.53761(17) 1.01498(16) 1.32381(17) 0.0565(8) Uani 1 1 d . U . . .
F24 F 0.58920(19) 1.00622(18) 1.22622(17) 0.0686(9) Uani 1 1 d . U . . .
C33 C 0.8352(2) 0.7671(2) 0.5999(2) 0.0190(7) Uani 1 1 d . . . . .
C34 C 0.8391(2) 0.7002(2) 0.6219(2) 0.0202(7) Uani 1 1 d . . . . .
H34 H 0.7919 0.6370 0.5846 0.024 Uiso 1 1 calc R U . . .
C35 C 0.9099(2) 0.7226(2) 0.6970(2) 0.0227(8) Uani 1 1 d . . . . .
C36 C 0.9818(3) 0.8128(2) 0.7522(2) 0.0253(8) Uani 1 1 d . . . . .
H36 H 1.0312 0.8277 0.8023 0.030 Uiso 1 1 calc R U . . .
C37 C 0.9794(3) 0.8808(2) 0.7317(2) 0.0281(9) Uani 1 1 d . . . . .
C38 C 0.9072(3) 0.8589(2) 0.6593(2) 0.0245(8) Uani 1 1 d . . . . .
H38 H 0.9060 0.9078 0.6489 0.029 Uiso 1 1 calc R U . . .
C39 C 0.9093(3) 0.6467(3) 0.7150(3) 0.0293(9) Uani 1 1 d . . . . .
C40 C 1.0560(3) 0.9782(3) 0.7870(2) 0.0493(13) Uani 1 1 d D . . . .
C41 C 0.6783(2) 0.6380(2) 0.4523(2) 0.0181(7) Uani 1 1 d . . . . .
C42 C 0.7089(3) 0.5744(2) 0.4145(2) 0.0212(8) Uani 1 1 d . . . . .
H42 H 0.7740 0.5972 0.4234 0.025 Uiso 1 1 calc R U . . .
C43 C 0.6470(3) 0.4802(2) 0.3649(2) 0.0256(8) Uani 1 1 d . . . . .
C44 C 0.5512(3) 0.4441(2) 0.3484(2) 0.0276(9) Uani 1 1 d . . . . .
H44 H 0.5086 0.3793 0.3137 0.033 Uiso 1 1 calc R U . . .
C45 C 0.5192(2) 0.5051(2) 0.3839(2) 0.0228(8) Uani 1 1 d . . . . .
C46 C 0.5823(2) 0.6003(2) 0.4354(2) 0.0194(7) Uani 1 1 d . . . . .
H46 H 0.5585 0.6404 0.4596 0.023 Uiso 1 1 calc R U . . .
C47 C 0.6821(3) 0.4143(3) 0.3286(3) 0.0353(10) Uani 1 1 d D . . . .
C48 C 0.4165(3) 0.4704(2) 0.3650(2) 0.0278(9) Uani 1 1 d . . . . .
C49 C 0.7057(2) 0.8099(2) 0.5463(2) 0.0178(7) Uani 1 1 d . . . . .
C50 C 0.6728(2) 0.8034(2) 0.6096(2) 0.0213(8) Uani 1 1 d . . . . .
H50 H 0.6791 0.7621 0.6299 0.026 Uiso 1 1 calc R U . . .
C51 C 0.6310(2) 0.8557(2) 0.6436(2) 0.0234(8) Uani 1 1 d . . . . .
C52 C 0.6200(2) 0.9160(2) 0.6155(2) 0.0255(8) Uani 1 1 d . . . . .
H52 H 0.5917 0.9518 0.6386 0.031 Uiso 1 1 calc R U . . .
C53 C 0.6511(2) 0.9228(2) 0.5532(2) 0.0208(8) Uani 1 1 d . . . . .
C54 C 0.6928(2) 0.8706(2) 0.5190(2) 0.0203(7) Uani 1 1 d . . . . .
H54 H 0.7130 0.8767 0.4757 0.024 Uiso 1 1 calc R U . . .
C55 C 0.5952(3) 0.8452(3) 0.7095(3) 0.0341(10) Uani 1 1 d . . . . .
C56 C 0.6351(3) 0.9827(3) 0.5173(3) 0.0330(9) Uani 1 1 d . . . . .
C57 C 0.8105(2) 0.7805(2) 0.4549(2) 0.0201(7) Uani 1 1 d . . . . .
C58 C 0.9094(3) 0.8252(2) 0.4809(2) 0.0229(8) Uani 1 1 d . . . . .
H58 H 0.9490 0.8366 0.5348 0.027 Uiso 1 1 calc R U . . .
C59 C 0.9518(3) 0.8533(2) 0.4310(2) 0.0276(9) Uani 1 1 d . . . . .
C60 C 0.8976(3) 0.8370(2) 0.3520(2) 0.0286(9) Uani 1 1 d . . . . .
H60 H 0.9268 0.8566 0.3180 0.034 Uiso 1 1 calc R U . . .
C61 C 0.7994(3) 0.7913(2) 0.3230(2) 0.0251(8) Uani 1 1 d . . . . .
C62 C 0.7569(3) 0.7633(2) 0.3733(2) 0.0220(8) Uani 1 1 d . . . . .
H62 H 0.6893 0.7314 0.3515 0.026 Uiso 1 1 calc R U . . .
C63 C 1.0580(3) 0.8996(3) 0.4623(3) 0.0356(10) Uani 1 1 d D . . . .
C64 C 0.7387(3) 0.7734(3) 0.2386(3) 0.0343(10) Uani 1 1 d . . . . .
B2 B 0.7573(3) 0.7487(3) 0.5131(2) 0.0176(8) Uani 1 1 d . . . . .
F25 F 0.92141(19) 0.58525(16) 0.65536(16) 0.0486(7) Uani 1 1 d . U . . .
F26 F 0.82653(16) 0.59536(17) 0.71527(17) 0.0506(7) Uani 1 1 d . U . . .
F27 F 0.97715(15) 0.67504(15) 0.79018(14) 0.0395(6) Uani 1 1 d . U . . .
F28A F 1.1382(5) 0.9925(11) 0.8353(6) 0.039(2) Uani 0.508(7) 1 d D U P A 1
F29A F 1.0669(7) 1.0337(5) 0.7541(6) 0.092(3) Uani 0.508(7) 1 d D U P A 1
F30A F 1.0283(3) 1.0218(3) 0.8514(3) 0.053(2) Uani 0.508(7) 1 d D U P A 1
F31A F 0.6621(7) 0.3444(6) 0.3439(6) 0.044(2) Uani 0.508(7) 1 d . U P A 1
F32A F 0.7808(5) 0.4563(5) 0.3600(5) 0.048(2) Uani 0.508(7) 1 d . U P A 1
F33A F 0.6578(5) 0.3776(5) 0.2427(3) 0.0450(17) Uani 0.508(7) 1 d . U P A 1
F28B F 1.1230(6) 0.9926(11) 0.8535(5) 0.033(2) Uani 0.492(7) 1 d D U P A 2
F29B F 1.1098(4) 0.9977(4) 0.7387(3) 0.0510(19) Uani 0.492(7) 1 d D U P A 2
F30B F 1.0337(4) 1.0430(3) 0.7901(5) 0.048(2) Uani 0.492(7) 1 d D U P A 2
F31B F 0.6903(8) 0.3748(7) 0.3781(6) 0.054(3) Uani 0.492(7) 1 d . U P A 2
F32B F 0.7576(7) 0.4511(6) 0.3181(7) 0.073(3) Uani 0.492(7) 1 d D U P A 2
F33B F 0.6108(6) 0.3416(5) 0.2525(4) 0.063(2) Uani 0.492(7) 1 d . U P A 2
F34 F 0.37391(15) 0.49170(15) 0.30873(14) 0.0358(6) Uani 1 1 d . U . . .
F35 F 0.36630(16) 0.37822(15) 0.33059(17) 0.0452(6) Uani 1 1 d . U . . .
F36 F 0.40027(15) 0.50711(16) 0.43465(15) 0.0396(6) Uani 1 1 d . U . . .
F37 F 0.50130(18) 0.7867(2) 0.67385(17) 0.0595(8) Uani 1 1 d . U . . .
F38 F 0.6346(2) 0.8104(2) 0.75120(16) 0.0557(7) Uani 1 1 d . U . . .
F39 F 0.6090(2) 0.92494(18) 0.76841(16) 0.0549(7) Uani 1 1 d . U . . .
F40 F 0.6136(2) 1.04282(19) 0.5651(2) 0.0665(9) Uani 1 1 d . U . . .
F41 F 0.56100(17) 0.93226(18) 0.43934(18) 0.0557(8) Uani 1 1 d . U . . .
F42 F 0.70929(15) 1.03165(15) 0.50594(16) 0.0384(6) Uani 1 1 d . U . . .
F43A F 1.1004(8) 0.9470(7) 0.5467(8) 0.053(3) Uani 0.508(7) 1 d . U P A 1
F44A F 1.0930(11) 0.8430(10) 0.4328(8) 0.050(4) Uani 0.508(7) 1 d D U P A 1
F45A F 1.0855(12) 0.9659(9) 0.4372(10) 0.045(3) Uani 0.508(7) 1 d . U P A 1
F43B F 1.1044(8) 0.9119(7) 0.5414(8) 0.051(3) Uani 0.492(7) 1 d . U P A 2
F44B F 1.0820(10) 0.8435(9) 0.4101(8) 0.031(2) Uani 0.492(7) 1 d D U P A 2
F45B F 1.0986(13) 0.9783(8) 0.4610(11) 0.043(3) Uani 0.492(7) 1 d D U P A 2
F46 F 0.78368(18) 0.78106(18) 0.18776(15) 0.0468(7) Uani 1 1 d . U . . .
F47 F 0.7041(2) 0.8322(2) 0.24559(17) 0.0640(8) Uani 1 1 d . U . . .
F48 F 0.6634(2) 0.6886(2) 0.19348(16) 0.0696(9) Uani 1 1 d . U . . .
N1 N 0.2762(2) 0.7070(2) 0.45189(19) 0.0277(7) Uani 1 1 d . . . . .
C65 C 0.3322(3) 0.8018(3) 0.5284(3) 0.0376(10) Uani 1 1 d . . . . .
H65A H 0.2927 0.8323 0.5321 0.056 Uiso 1 1 calc R U . . .
H65B H 0.3888 0.8386 0.5225 0.056 Uiso 1 1 calc R U . . .
H65C H 0.3520 0.7967 0.5806 0.056 Uiso 1 1 calc R U . . .
C66 C 0.3401(3) 0.6637(3) 0.4409(3) 0.0359(10) Uani 1 1 d . . . . .
H66A H 0.3820 0.6765 0.4972 0.043 Uiso 1 1 calc R U . . .
H66B H 0.3018 0.5957 0.4030 0.043 Uiso 1 1 calc R U . . .
C67 C 0.3981(3) 0.7086(3) 0.4007(3) 0.0428(11) Uani 1 1 d . . . . .
H67A H 0.4116 0.6641 0.3610 0.051 Uiso 1 1 calc R U . . .
H67B H 0.4594 0.7635 0.4455 0.051 Uiso 1 1 calc R U . . .
C68 C 0.3370(3) 0.7377(3) 0.3515(3) 0.0396(10) Uani 1 1 d . . . . .
H68A H 0.3720 0.8052 0.3716 0.048 Uiso 1 1 calc R U . . .
H68B H 0.3194 0.7036 0.2890 0.048 Uiso 1 1 calc R U . . .
C69 C 0.2481(3) 0.7130(3) 0.3706(3) 0.0356(10) Uani 1 1 d . . . . .
H69A H 0.2288 0.7616 0.3787 0.043 Uiso 1 1 calc R U . . .
H69B H 0.1944 0.6528 0.3230 0.043 Uiso 1 1 calc R U . . .
C70 C 0.1936(3) 0.6471(3) 0.4618(3) 0.0342(9) Uani 1 1 d . . . . .
H70A H 0.2184 0.6417 0.5135 0.041 Uiso 1 1 calc R U . . .
H70B H 0.1607 0.5841 0.4116 0.041 Uiso 1 1 calc R U . . .
C71 C 0.1214(3) 0.6790(3) 0.4697(3) 0.0354(10) Uani 1 1 d . . . . .
H71A H 0.0953 0.6845 0.4183 0.042 Uiso 1 1 calc R U . . .
H71B H 0.1522 0.7409 0.5209 0.042 Uiso 1 1 calc R U . . .
C72 C 0.0410(3) 0.6102(3) 0.4777(3) 0.0446(11) Uani 1 1 d . . . . .
H72A H 0.0050 0.5507 0.4232 0.053 Uiso 1 1 calc R U . . .
H72B H 0.0682 0.5980 0.5239 0.053 Uiso 1 1 calc R U . . .
C73 C -0.0260(4) 0.6461(4) 0.4979(3) 0.0588(14) Uani 1 1 d . . . . .
H73A H 0.0087 0.7032 0.5534 0.088 Uiso 1 1 calc R U . . .
H73B H -0.0781 0.5992 0.5005 0.088 Uiso 1 1 calc R U . . .
H73C H -0.0521 0.6594 0.4528 0.088 Uiso 1 1 calc R U . . .
N2A N 0.2535(7) 0.2902(7) 0.0498(9) 0.0370(18) Uani 0.576(7) 1 d D . P B 1
C74A C 0.2448(8) 0.1986(6) -0.0077(7) 0.051(3) Uani 0.576(7) 1 d D . P B 1
H74A H 0.2667 0.2038 -0.0522 0.077 Uiso 0.576(7) 1 calc R U P B 1
H74B H 0.1780 0.1500 -0.0349 0.077 Uiso 0.576(7) 1 calc R U P B 1
H74C H 0.2840 0.1825 0.0267 0.077 Uiso 0.576(7) 1 calc R U P B 1
C75A C 0.2170(8) 0.3335(11) 0.0020(10) 0.050(4) Uani 0.576(7) 1 d D . P B 1
H75A H 0.2316 0.3247 -0.0492 0.060 Uiso 0.576(7) 1 calc R U P B 1
H75B H 0.2394 0.4002 0.0393 0.060 Uiso 0.576(7) 1 calc R U P B 1
C76A C 0.1102(6) 0.2708(6) -0.0216(7) 0.059(3) Uani 0.576(7) 1 d D . P B 1
H76A H 0.0744 0.3044 -0.0287 0.071 Uiso 0.576(7) 1 calc R U P B 1
H76B H 0.0835 0.2140 -0.0773 0.071 Uiso 0.576(7) 1 calc R U P B 1
C77A C 0.0969(15) 0.2430(14) 0.0473(10) 0.090(8) Uani 0.576(7) 1 d D . P B 1
H77A H 0.0667 0.1748 0.0244 0.108 Uiso 0.576(7) 1 calc R U P B 1
H77B H 0.0597 0.2674 0.0746 0.108 Uiso 0.576(7) 1 calc R U P B 1
C78A C 0.2025(14) 0.293(2) 0.1090(13) 0.076(5) Uani 0.576(7) 1 d D . P B 1
H78A H 0.2233 0.3573 0.1509 0.092 Uiso 0.576(7) 1 calc R U P B 1
H78B H 0.2141 0.2592 0.1405 0.092 Uiso 0.576(7) 1 calc R U P B 1
C79A C 0.3591(7) 0.3503(9) 0.1033(6) 0.040(3) Uani 0.576(7) 1 d D . P B 1
H79A H 0.3794 0.3209 0.1359 0.048 Uiso 0.576(7) 1 calc R U P B 1
H79B H 0.3700 0.4108 0.1459 0.048 Uiso 0.576(7) 1 calc R U P B 1
C80A C 0.4245(6) 0.3697(6) 0.0581(5) 0.038(2) Uani 0.576(7) 1 d D . P B 1
H80A H 0.4034 0.3961 0.0227 0.045 Uiso 0.576(7) 1 calc R U P B 1
H80B H 0.4192 0.3105 0.0191 0.045 Uiso 0.576(7) 1 calc R U P B 1
C81A C 0.5288(6) 0.4372(9) 0.1211(7) 0.052(3) Uani 0.576(7) 1 d D . P B 1
H81A H 0.5361 0.4974 0.1605 0.063 Uiso 0.576(7) 1 calc R U P B 1
H81B H 0.5525 0.4111 0.1556 0.063 Uiso 0.576(7) 1 calc R U P B 1
C82A C 0.5828(14) 0.4496(12) 0.0648(10) 0.089(6) Uani 0.576(7) 1 d D . P B 1
H82A H 0.5742 0.3892 0.0259 0.134 Uiso 0.576(7) 1 calc R U P B 1
H82B H 0.6508 0.4922 0.1014 0.134 Uiso 0.576(7) 1 calc R U P B 1
H82C H 0.5581 0.4752 0.0310 0.134 Uiso 0.576(7) 1 calc R U P B 1
N2B N 0.2664(11) 0.3052(9) 0.0506(13) 0.0370(18) Uani 0.424(7) 1 d D . P B 2
C74B C 0.2258(19) 0.3503(19) 0.008(2) 0.095(11) Uani 0.424(7) 1 d D U P B 2
H74D H 0.2551 0.4167 0.0478 0.143 Uiso 0.424(7) 1 calc R U P B 2
H74E H 0.1567 0.3213 -0.0092 0.143 Uiso 0.424(7) 1 calc R U P B 2
H74F H 0.2390 0.3421 -0.0435 0.143 Uiso 0.424(7) 1 calc R U P B 2
C75B C 0.2001(8) 0.2034(8) -0.0123(9) 0.037(3) Uani 0.424(7) 1 d D . P B 2
H75C H 0.2257 0.1660 0.0043 0.044 Uiso 0.424(7) 1 calc R U P B 2
H75D H 0.1970 0.1913 -0.0705 0.044 Uiso 0.424(7) 1 calc R U P B 2
C76B C 0.1001(7) 0.1734(7) -0.0145(7) 0.042(3) Uani 0.424(7) 1 d D . P B 2
H76C H 0.0717 0.1113 -0.0184 0.050 Uiso 0.424(7) 1 calc R U P B 2
H76D H 0.0573 0.1729 -0.0630 0.050 Uiso 0.424(7) 1 calc R U P B 2
C77B C 0.1205(17) 0.2498(13) 0.0724(11) 0.055(6) Uani 0.424(7) 1 d D . P B 2
H77C H 0.0897 0.2232 0.1045 0.066 Uiso 0.424(7) 1 calc R U P B 2
H77D H 0.0985 0.2933 0.0651 0.066 Uiso 0.424(7) 1 calc R U P B 2
C78B C 0.2296(18) 0.298(3) 0.1177(16) 0.102(11) Uani 0.424(7) 1 d D U P B 2
H78C H 0.2544 0.3605 0.1662 0.122 Uiso 0.424(7) 1 calc R U P B 2
H78D H 0.2496 0.2610 0.1402 0.122 Uiso 0.424(7) 1 calc R U P B 2
C79B C 0.3737(12) 0.3533(18) 0.0864(13) 0.114(11) Uani 0.424(7) 1 d D . P B 2
H79C H 0.3992 0.3393 0.1319 0.137 Uiso 0.424(7) 1 calc R U P B 2
H79D H 0.3995 0.4214 0.1120 0.137 Uiso 0.424(7) 1 calc R U P B 2
C80B C 0.4030(8) 0.3184(12) 0.0132(10) 0.065(4) Uani 0.424(7) 1 d D . P B 2
H80C H 0.3830 0.3385 -0.0288 0.078 Uiso 0.424(7) 1 calc R U P B 2
H80D H 0.3700 0.2496 -0.0167 0.078 Uiso 0.424(7) 1 calc R U P B 2
C81B C 0.5114(8) 0.3556(8) 0.0463(12) 0.091(6) Uani 0.424(7) 1 d D . P B 2
H81C H 0.5291 0.3274 0.0813 0.109 Uiso 0.424(7) 1 calc R U P B 2
H81D H 0.5275 0.3347 -0.0038 0.109 Uiso 0.424(7) 1 calc R U P B 2
C82B C 0.5721(17) 0.4616(9) 0.1003(15) 0.094(9) Uani 0.424(7) 1 d D . P B 2
H82D H 0.5519 0.4907 0.0682 0.140 Uiso 0.424(7) 1 calc R U P B 2
H82E H 0.6394 0.4794 0.1131 0.140 Uiso 0.424(7) 1 calc R U P B 2
H82F H 0.5638 0.4824 0.1543 0.140 Uiso 0.424(7) 1 calc R U P B 2

loop_
_atom_site_aniso_label
_atom_site_aniso_U_11
_atom_site_aniso_U_22
_atom_site_aniso_U_33
_atom_site_aniso_U_23
_atom_site_aniso_U_13
_atom_site_aniso_U_12
C1 0.0209(19) 0.0177(18) 0.0196(19) 0.0074(15) 0.0094(15) 0.0079(15)
C2 0.0185(18) 0.0235(19) 0.028(2) 0.0117(17) 0.0133(16) 0.0095(16)
C3 0.026(2) 0.027(2) 0.0200(19) 0.0119(17) 0.0118(16) 0.0140(17)
C4 0.032(2) 0.0210(19) 0.023(2) 0.0106(16) 0.0174(17) 0.0110(16)
C5 0.0192(19) 0.0257(19) 0.025(2) 0.0110(17) 0.0136(16) 0.0074(16)
C6 0.025(2) 0.0240(19) 0.0195(19) 0.0108(16) 0.0117(16) 0.0103(16)
C7 0.037(3) 0.052(3) 0.034(2) 0.025(2) 0.020(2) 0.024(2)
C8 0.027(2) 0.050(3) 0.028(2) 0.019(2) 0.014(2) 0.008(2)
C9 0.0220(19) 0.0216(18) 0.0165(18) 0.0112(16) 0.0078(15) 0.0092(15)
C10 0.0224(19) 0.0202(18) 0.0221(19) 0.0119(16) 0.0087(16) 0.0076(15)
C11 0.0216(19) 0.0220(19) 0.022(2) 0.0130(17) 0.0064(16) 0.0065(16)
C12 0.028(2) 0.0169(18) 0.025(2) 0.0085(17) 0.0056(17) 0.0038(16)
C13 0.028(2) 0.0233(19) 0.023(2) 0.0088(17) 0.0112(17) 0.0115(17)
C14 0.024(2) 0.0220(19) 0.028(2) 0.0119(17) 0.0121(17) 0.0089(16)
C15 0.021(2) 0.025(2) 0.033(2) 0.0170(19) 0.0070(18) 0.0026(16)
C16 0.037(2) 0.024(2) 0.040(3) 0.010(2) 0.017(2) 0.0113(19)
C17 0.0140(17) 0.0143(17) 0.0177(18) 0.0074(15) 0.0036(14) 0.0021(14)
C18 0.0195(18) 0.0226(19) 0.0231(19) 0.0117(16) 0.0091(16) 0.0081(15)
C19 0.0197(19) 0.0208(19) 0.032(2) 0.0142(17) 0.0103(17) 0.0107(16)
C20 0.023(2) 0.0230(19) 0.030(2) 0.0120(17) 0.0127(17) 0.0118(16)
C21 0.025(2) 0.0226(19) 0.027(2) 0.0121(17) 0.0140(17) 0.0118(16)
C22 0.0180(18) 0.0195(18) 0.0229(19) 0.0120(16) 0.0090(15) 0.0077(15)
C23 0.034(2) 0.030(2) 0.054(3) 0.025(2) 0.024(2) 0.0217(19)
C24 0.054(3) 0.037(2) 0.037(3) 0.024(2) 0.031(2) 0.030(2)
C25 0.0199(18) 0.0212(18) 0.0218(19) 0.0122(16) 0.0138(15) 0.0116(15)
C26 0.0166(18) 0.0161(17) 0.024(2) 0.0073(16) 0.0087(16) 0.0043(14)
C27 0.0229(19) 0.0208(18) 0.026(2) 0.0134(17) 0.0114(16) 0.0102(16)
C28 0.0222(19) 0.027(2) 0.022(2) 0.0124(17) 0.0070(16) 0.0117(16)
C29 0.0205(19) 0.0187(18) 0.0162(18) 0.0042(15) 0.0063(15) 0.0064(15)
C30 0.0211(18) 0.0184(18) 0.0217(19) 0.0097(16) 0.0101(16) 0.0104(15)
C31 0.025(2) 0.027(2) 0.040(2) 0.020(2) 0.0101(19) 0.0123(17)
C32 0.031(2) 0.021(2) 0.032(2) 0.0082(18) 0.0048(19) 0.0097(18)
B1 0.018(2) 0.019(2) 0.023(2) 0.0102(18) 0.0089(17) 0.0085(17)
F1 0.0439(17) 0.102(2) 0.0419(17) 0.0469(17) -0.0030(13) -0.0021(16)
F2 0.092(2) 0.112(3) 0.0603(19) 0.0544(18) 0.0376(17) 0.084(2)
F3 0.0482(15) 0.0760(18) 0.0304(13) 0.0335(13) 0.0233(12) 0.0359(14)
F4A 0.042(4) 0.030(3) 0.053(6) 0.005(4) 0.035(4) 0.000(3)
F5A 0.030(5) 0.074(6) 0.049(5) 0.033(5) 0.030(4) 0.025(4)
F6A 0.023(3) 0.078(6) 0.039(5) 0.030(5) 0.011(3) 0.015(4)
F4B 0.035(4) 0.068(7) 0.041(5) 0.033(5) 0.030(4) 0.014(4)
F5B 0.046(5) 0.076(6) 0.081(9) 0.023(6) 0.035(6) 0.039(4)
F6B 0.024(3) 0.062(6) 0.031(4) 0.015(4) 0.011(3) 0.002(4)
F7 0.0263(13) 0.0472(15) 0.0412(15) 0.0113(12) 0.0158(11) 0.0084(11)
F8 0.0258(13) 0.0677(17) 0.0731(18) 0.0558(16) 0.0156(12) 0.0190(12)
F9 0.0269(12) 0.0247(12) 0.0586(16) 0.0179(12) 0.0151(12) -0.0006(10)
F10 0.0550(17) 0.0421(16) 0.0475(17) -0.0076(13) 0.0081(14) 0.0208(14)
F11 0.0646(18) 0.0482(16) 0.0691(19) 0.0266(14) 0.0318(15) 0.0425(15)
F12 0.076(2) 0.0372(15) 0.076(2) 0.0153(14) 0.0591(17) 0.0239(14)
F13 0.0425(15) 0.0607(17) 0.077(2) 0.0503(16) 0.0154(14) 0.0288(13)
F14 0.0518(17) 0.0648(18) 0.121(3) 0.0774(19) 0.0530(17) 0.0377(14)
F15 0.118(3) 0.0501(17) 0.078(2) 0.0417(16) 0.0554(19) 0.0630(18)
F16A 0.038(5) 0.044(4) 0.022(4) 0.009(3) 0.017(4) 0.010(3)
F17A 0.071(5) 0.050(5) 0.064(6) 0.039(4) 0.050(4) 0.013(4)
F18A 0.083(5) 0.060(4) 0.054(5) 0.044(4) 0.048(4) 0.049(4)
F16B 0.059(7) 0.049(5) 0.048(6) 0.025(4) 0.035(5) 0.040(5)
F17B 0.084(6) 0.043(5) 0.050(5) 0.032(4) 0.040(4) 0.007(4)
F18B 0.048(4) 0.051(4) 0.026(3) 0.026(3) 0.020(3) 0.031(3)
F19 0.0285(13) 0.0296(12) 0.0569(16) 0.0289(12) 0.0094(11) 0.0079(10)
F20 0.0734(19) 0.0381(14) 0.0649(18) 0.0260(14) 0.0361(15) 0.0405(14)
F21 0.0327(13) 0.0392(14) 0.0622(17) 0.0337(13) 0.0046(12) 0.0151(11)
F22 0.0222(12) 0.0285(12) 0.0406(14) 0.0091(11) -0.0008(10) 0.0069(10)
F23 0.0405(15) 0.0300(13) 0.0594(17) -0.0086(12) 0.0003(13) 0.0207(12)
F24 0.0621(18) 0.0385(15) 0.0504(17) 0.0298(14) -0.0080(14) -0.0183(13)
C33 0.0160(17) 0.0201(18) 0.0229(19) 0.0103(16) 0.0115(15) 0.0084(15)
C34 0.0162(17) 0.0203(18) 0.0209(19) 0.0086(16) 0.0091(15) 0.0061(15)
C35 0.0228(19) 0.0228(19) 0.027(2) 0.0143(17) 0.0140(17) 0.0109(16)
C36 0.0207(19) 0.027(2) 0.024(2) 0.0124(17) 0.0068(16) 0.0093(16)
C37 0.022(2) 0.0200(19) 0.026(2) 0.0047(17) 0.0051(17) 0.0038(16)
C38 0.027(2) 0.0175(18) 0.027(2) 0.0093(16) 0.0103(17) 0.0093(16)
C39 0.020(2) 0.030(2) 0.032(2) 0.0182(19) 0.0063(18) 0.0068(17)
C40 0.045(3) 0.026(2) 0.047(3) 0.014(2) -0.006(2) 0.006(2)
C41 0.0191(18) 0.0192(18) 0.0169(18) 0.0107(15) 0.0067(15) 0.0085(15)
C42 0.0214(19) 0.0202(18) 0.0191(19) 0.0081(16) 0.0089(15) 0.0083(15)
C43 0.034(2) 0.0160(18) 0.022(2) 0.0076(16) 0.0101(17) 0.0100(16)
C44 0.033(2) 0.0177(19) 0.023(2) 0.0099(17) 0.0064(17) 0.0061(17)
C45 0.0209(19) 0.0236(19) 0.0212(19) 0.0138(17) 0.0061(16) 0.0066(16)
C46 0.0211(18) 0.0191(18) 0.0182(18) 0.0103(15) 0.0076(15) 0.0091(15)
C47 0.038(3) 0.021(2) 0.037(3) 0.009(2) 0.010(2) 0.0137(19)
C48 0.024(2) 0.023(2) 0.030(2) 0.0165(18) 0.0088(18) 0.0038(16)
C49 0.0164(17) 0.0157(17) 0.0150(17) 0.0054(15) 0.0057(14) 0.0041(14)
C50 0.0217(19) 0.0214(18) 0.026(2) 0.0140(16) 0.0155(16) 0.0098(15)
C51 0.0200(19) 0.0252(19) 0.024(2) 0.0102(17) 0.0120(16) 0.0098(16)
C52 0.0192(19) 0.0221(19) 0.031(2) 0.0072(17) 0.0118(17) 0.0106(16)
C53 0.0176(18) 0.0176(18) 0.027(2) 0.0113(16) 0.0091(16) 0.0080(15)
C54 0.0198(18) 0.0213(18) 0.0218(19) 0.0137(16) 0.0105(15) 0.0074(15)
C55 0.038(2) 0.038(2) 0.031(2) 0.015(2) 0.021(2) 0.020(2)
C56 0.031(2) 0.033(2) 0.048(3) 0.023(2) 0.023(2) 0.0208(19)
C57 0.0241(19) 0.0138(17) 0.0234(19) 0.0081(15) 0.0133(16) 0.0087(15)
C58 0.024(2) 0.0210(18) 0.0220(19) 0.0088(16) 0.0115(16) 0.0094(16)
C59 0.028(2) 0.0229(19) 0.030(2) 0.0094(18) 0.0191(18) 0.0094(17)
C60 0.034(2) 0.024(2) 0.032(2) 0.0123(18) 0.0245(19) 0.0125(17)
C61 0.031(2) 0.0224(19) 0.025(2) 0.0108(17) 0.0159(17) 0.0130(17)
C62 0.0219(19) 0.0201(18) 0.025(2) 0.0102(16) 0.0138(16) 0.0096(15)
C63 0.031(2) 0.032(2) 0.040(3) 0.017(2) 0.021(2) 0.0065(19)
C64 0.042(3) 0.042(3) 0.031(2) 0.022(2) 0.024(2) 0.020(2)
B2 0.017(2) 0.018(2) 0.017(2) 0.0074(17) 0.0083(17) 0.0074(16)
F25 0.0691(18) 0.0306(13) 0.0485(16) 0.0188(12) 0.0196(14) 0.0293(13)
F26 0.0266(13) 0.0573(16) 0.0743(19) 0.0532(15) 0.0129(12) 0.0100(12)
F27 0.0317(13) 0.0402(14) 0.0380(14) 0.0235(12) 0.0000(11) 0.0130(11)
F28A 0.023(3) 0.033(3) 0.042(4) 0.004(4) 0.019(3) 0.006(3)
F29A 0.095(5) 0.067(4) 0.093(5) 0.052(4) 0.010(3) 0.025(3)
F30A 0.023(3) 0.024(3) 0.064(4) -0.013(2) -0.003(2) 0.013(2)
F31A 0.051(5) 0.032(4) 0.069(6) 0.028(4) 0.038(4) 0.026(3)
F32A 0.036(3) 0.029(3) 0.062(5) 0.002(3) 0.028(3) 0.015(2)
F33A 0.068(4) 0.048(4) 0.030(3) 0.013(3) 0.023(3) 0.042(3)
F28B 0.017(3) 0.034(3) 0.028(4) 0.009(4) 0.005(3) 0.003(3)
F29B 0.039(3) 0.024(3) 0.047(3) 0.017(3) -0.005(2) -0.013(2)
F30B 0.030(3) 0.017(3) 0.069(5) 0.006(3) 0.009(3) 0.008(2)
F31B 0.075(6) 0.058(6) 0.061(6) 0.035(4) 0.030(4) 0.055(5)
F32B 0.100(7) 0.044(4) 0.102(7) 0.029(5) 0.092(6) 0.036(4)
F33B 0.071(5) 0.040(4) 0.046(4) -0.008(3) 0.014(3) 0.031(3)
F34 0.0232(12) 0.0385(13) 0.0374(14) 0.0225(11) 0.0027(10) 0.0085(10)
F35 0.0280(13) 0.0251(12) 0.0654(17) 0.0221(12) 0.0099(12) 0.0015(10)
F36 0.0241(12) 0.0505(15) 0.0396(14) 0.0240(12) 0.0144(11) 0.0102(11)
F37 0.0382(15) 0.082(2) 0.0514(17) 0.0375(16) 0.0282(13) 0.0102(14)
F38 0.082(2) 0.091(2) 0.0498(16) 0.0524(16) 0.0504(15) 0.0631(18)
F39 0.080(2) 0.0491(16) 0.0458(16) 0.0179(13) 0.0466(15) 0.0335(15)
F40 0.107(2) 0.0631(18) 0.100(2) 0.0583(18) 0.075(2) 0.0715(18)
F41 0.0281(14) 0.0627(17) 0.076(2) 0.0497(16) 0.0064(13) 0.0144(13)
F42 0.0273(12) 0.0380(13) 0.0644(16) 0.0379(13) 0.0211(12) 0.0155(11)
F43A 0.028(4) 0.057(5) 0.048(4) 0.018(4) 0.019(3) 0.002(4)
F44A 0.026(4) 0.038(4) 0.080(8) 0.028(5) 0.012(5) 0.016(3)
F45A 0.033(6) 0.028(4) 0.053(7) 0.009(4) 0.029(5) -0.003(3)
F43B 0.024(3) 0.078(7) 0.038(4) 0.030(5) 0.010(3) 0.011(4)
F44B 0.016(4) 0.033(4) 0.040(4) 0.013(3) 0.018(4) 0.011(3)
F45B 0.030(5) 0.023(4) 0.058(8) 0.011(5) 0.017(5) 0.005(4)
F46 0.0576(16) 0.0734(18) 0.0371(14) 0.0384(14) 0.0338(13) 0.0378(14)
F47 0.078(2) 0.102(2) 0.0509(17) 0.0423(17) 0.0324(15) 0.0721(19)
F48 0.0593(18) 0.069(2) 0.0314(15) 0.0284(15) -0.0015(13) -0.0089(15)
N1 0.0307(18) 0.0214(16) 0.0261(18) 0.0086(14) 0.0109(15) 0.0111(14)
C65 0.039(2) 0.023(2) 0.030(2) 0.0028(18) 0.009(2) 0.0071(19)
C66 0.035(2) 0.027(2) 0.046(3) 0.013(2) 0.018(2) 0.0187(19)
C67 0.033(2) 0.036(2) 0.048(3) 0.015(2) 0.016(2) 0.011(2)
C68 0.044(3) 0.038(2) 0.041(3) 0.019(2) 0.024(2) 0.020(2)
C69 0.039(2) 0.034(2) 0.030(2) 0.014(2) 0.0114(19) 0.016(2)
C70 0.035(2) 0.028(2) 0.040(2) 0.015(2) 0.018(2) 0.0159(19)
C71 0.034(2) 0.043(2) 0.035(2) 0.021(2) 0.015(2) 0.021(2)
C72 0.037(3) 0.053(3) 0.047(3) 0.022(2) 0.023(2) 0.023(2)
C73 0.052(3) 0.097(4) 0.053(3) 0.044(3) 0.033(3) 0.047(3)
N2A 0.035(3) 0.020(3) 0.027(2) 0.004(3) 0.008(2) -0.004(3)
C74A 0.062(8) 0.016(4) 0.047(6) 0.006(4) 0.003(6) 0.013(5)
C75A 0.051(8) 0.044(6) 0.031(6) -0.006(5) -0.001(5) 0.034(6)
C76A 0.038(5) 0.041(5) 0.074(7) 0.012(5) 0.010(5) 0.019(4)
C77A 0.039(10) 0.069(11) 0.080(11) 0.004(9) 0.002(8) -0.009(7)
C78A 0.056(10) 0.111(14) 0.059(10) 0.040(10) 0.019(8) 0.040(10)
C79A 0.026(5) 0.034(6) 0.041(5) 0.027(5) -0.005(4) 0.000(4)
C80A 0.058(6) 0.031(5) 0.029(5) 0.013(4) 0.018(5) 0.027(5)
C81A 0.056(7) 0.067(8) 0.062(7) 0.041(6) 0.028(6) 0.044(6)
C82A 0.083(11) 0.128(17) 0.061(12) 0.028(11) 0.030(10) 0.072(12)
N2B 0.035(3) 0.020(3) 0.027(2) 0.004(3) 0.008(2) -0.004(3)
C74B 0.093(14) 0.089(13) 0.102(15) 0.049(10) 0.016(8) 0.052(9)
C75B 0.051(9) 0.024(6) 0.038(7) 0.017(5) 0.024(7) 0.017(6)
C76B 0.041(6) 0.039(6) 0.048(7) 0.022(6) 0.017(5) 0.021(5)
C77B 0.035(13) 0.053(12) 0.065(12) 0.019(10) 0.030(12) 0.014(10)
C78B 0.086(19) 0.15(2) 0.027(10) 0.023(12) 0.035(12) 0.035(17)
C79B 0.071(13) 0.085(16) 0.22(3) 0.104(19) 0.081(17) 0.027(11)
C80B 0.047(8) 0.076(11) 0.062(10) 0.020(9) 0.025(8) 0.031(8)
C81B 0.065(10) 0.059(9) 0.177(19) 0.075(12) 0.051(11) 0.037(8)
C82B 0.11(2) 0.049(12) 0.08(2) -0.005(12) -0.002(14) 0.056(15)

loop_
_atom_type_symbol
_atom_type_description
_atom_type_scat_dispersion_real
_atom_type_scat_dispersion_imag
_atom_type_scat_source
C C 0.0033 0.0016 'International Tables Vol C Tables 4.2.6.8 and 6.1.1.4'
H H 0.0000 0.0000 'International Tables Vol C Tables 4.2.6.8 and 6.1.1.4'
B B 0.0013 0.0007 'International Tables Vol C Tables 4.2.6.8 and 6.1.1.4'
N N 0.0061 0.0033 'International Tables Vol C Tables 4.2.6.8 and 6.1.1.4'
F F 0.0171 0.0103 'International Tables Vol C Tables 4.2.6.8 and 6.1.1.4'

loop_
_geom_angle_atom_site_label_1
_geom_angle_atom_site_label_2
_geom_angle_atom_site_label_3
_geom_angle
C6 C1 C2 115.2(3)
C6 C1 B1 124.0(3)
C2 C1 B1 120.9(3)
C3 C2 C1 122.5(3)
C3 C2 H2 118.7
C1 C2 H2 118.7
C4 C3 C2 120.6(3)
C4 C3 C7 119.5(3)
C2 C3 C7 119.9(3)
C3 C4 C5 118.5(3)
C3 C4 H4 120.7
C5 C4 H4 120.7
C4 C5 C6 120.4(3)
C4 C5 C8 119.3(3)
C6 C5 C8 120.3(3)
C5 C6 C1 122.8(3)
C5 C6 H6 118.6
C1 C6 H6 118.6
F1 C7 F3 106.5(4)
F1 C7 F2 105.0(4)
F3 C7 F2 104.5(3)
F1 C7 C3 113.5(3)
F3 C7 C3 113.9(3)
F2 C7 C3 112.5(3)
F5B C8 F4B 102.5(11)
F4A C8 F6A 110.2(9)
F5B C8 F6B 109.8(10)
F4B C8 F6B 103.2(8)
F4A C8 F5A 108.8(9)
F6A C8 F5A 100.8(9)
F5B C8 C5 114.6(9)
F4B C8 C5 115.1(8)
F4A C8 C5 111.2(8)
F6A C8 C5 115.1(6)
F6B C8 C5 110.8(6)
F5A C8 C5 110.0(8)
C10 C9 C14 115.9(3)
C10 C9 B1 123.8(3)
C14 C9 B1 120.2(3)
C11 C10 C9 122.2(3)
C11 C10 H10 118.9
C9 C10 H10 118.9
C12 C11 C10 120.8(3)
C12 C11 C15 119.5(3)
C10 C11 C15 119.7(3)
C13 C12 C11 118.0(3)
C13 C12 H12 121.0
C11 C12 H12 121.0
C12 C13 C14 121.1(3)
C12 C13 C16 118.4(3)
C14 C13 C16 120.5(3)
C13 C14 C9 122.0(3)
C13 C14 H14 119.0
C9 C14 H14 119.0
F7 C15 F9 106.2(3)
F7 C15 F8 106.0(3)
F9 C15 F8 104.8(3)
F7 C15 C11 113.8(3)
F9 C15 C11 113.3(3)
F8 C15 C11 112.0(3)
F11 C16 F12 106.4(3)
F11 C16 F10 105.5(3)
F12 C16 F10 105.9(3)
F11 C16 C13 112.5(3)
F12 C16 C13 113.2(3)
F10 C16 C13 112.6(3)
C18 C17 C22 115.1(3)
C18 C17 B1 125.8(3)
C22 C17 B1 119.1(3)
C19 C18 C17 122.4(3)
C19 C18 H18 118.8
C17 C18 H18 118.8
C20 C19 C18 120.9(3)
C20 C19 C23 120.2(3)
C18 C19 C23 118.9(3)
C21 C20 C19 118.0(3)
C21 C20 H20 121.0
C19 C20 H20 121.0
C20 C21 C22 120.7(3)
C20 C21 C24 119.6(3)
C22 C21 C24 119.7(3)
C21 C22 C17 122.9(3)
C21 C22 H22 118.6
C17 C22 H22 118.6
F14 C23 F13 105.5(3)
F14 C23 F15 106.7(3)
F13 C23 F15 105.1(3)
F14 C23 C19 113.2(3)
F13 C23 C19 112.2(3)
F15 C23 C19 113.5(4)
F18A C24 F16A 112.6(9)
F16B C24 F17B 104.3(11)
F18A C24 F17A 100.7(6)
F16A C24 F17A 106.5(9)
F16B C24 F18B 105.3(8)
F17B C24 F18B 108.4(6)
F18A C24 C21 115.7(4)
F16B C24 C21 113.4(9)
F16A C24 C21 112.6(8)
F17B C24 C21 115.3(9)
F17A C24 C21 107.5(8)
F18B C24 C21 109.6(4)
C26 C25 C30 115.1(3)
C26 C25 B1 126.9(3)
C30 C25 B1 118.0(3)
C25 C26 C27 122.0(3)
C25 C26 H26 119.0
C27 C26 H26 119.0
C28 C27 C26 121.0(3)
C28 C27 C31 120.8(3)
C26 C27 C31 118.2(3)
C27 C28 C29 118.1(3)
C27 C28 H28 121.0
C29 C28 H28 121.0
C30 C29 C28 120.3(3)
C30 C29 C32 118.6(3)
C28 C29 C32 121.0(3)
C29 C30 C25 123.5(3)
C29 C30 H30 118.3
C25 C30 H30 118.3
F20 C31 F21 107.0(3)
F20 C31 F19 105.2(3)
F21 C31 F19 105.1(3)
F20 C31 C27 113.4(3)
F21 C31 C27 113.1(3)
F19 C31 C27 112.4(3)
F22 C32 F24 107.6(3)
F22 C32 F23 105.5(3)
F24 C32 F23 105.4(3)
F22 C32 C29 114.3(3)
F24 C32 C29 112.2(3)
F23 C32 C29 111.1(3)
C17 B1 C25 105.4(3)
C17 B1 C1 112.5(3)
C25 B1 C1 109.0(3)
C17 B1 C9 110.3(3)
C25 B1 C9 112.4(3)
C1 B1 C9 107.3(3)
C34 C33 C38 115.1(3)
C34 C33 B2 126.4(3)
C38 C33 B2 118.6(3)
C33 C34 C35 122.2(3)
C33 C34 H34 118.9
C35 C34 H34 118.9
C36 C35 C34 121.3(3)
C36 C35 C39 120.0(3)
C34 C35 C39 118.6(3)
C35 C36 C37 117.6(3)
C35 C36 H36 121.2
C37 C36 H36 121.2
C38 C37 C36 120.9(3)
C38 C37 C40 119.0(3)
C36 C37 C40 120.1(3)
C37 C38 C33 122.9(3)
C37 C38 H38 118.6
C33 C38 H38 118.6
F27 C39 F26 106.0(3)
F27 C39 F25 105.3(3)
F26 C39 F25 104.5(3)
F27 C39 C35 114.5(3)
F26 C39 C35 113.0(3)
F25 C39 C35 112.7(3)
F30B C40 F28B 120.7(8)
F29A C40 F28A 111.7(8)
F29A C40 F30A 98.8(6)
F28A C40 F30A 100.4(6)
F30B C40 F29B 91.1(5)
F28B C40 F29B 99.6(5)
F29A C40 C37 117.7(5)
F30B C40 C37 117.3(4)
F28B C40 C37 115.1(7)
F28A C40 C37 117.2(8)
F30A C40 C37 107.5(4)
F29B C40 C37 106.0(3)
C46 C41 C42 115.9(3)
C46 C41 B2 125.2(3)
C42 C41 B2 118.9(3)
C43 C42 C41 122.0(3)
C43 C42 H42 119.0
C41 C42 H42 119.0
C42 C43 C44 121.1(3)
C42 C43 C47 120.8(3)
C44 C43 C47 118.2(3)
C43 C44 C45 118.1(3)
C43 C44 H44 121.0
C45 C44 H44 121.0
C44 C45 C46 120.8(3)
C44 C45 C48 120.1(3)
C46 C45 C48 119.0(3)
C41 C46 C45 122.2(3)
C41 C46 H46 118.9
C45 C46 H46 118.9
F32B C47 F31B 113.8(8)
F31A C47 F33A 105.7(5)
F32B C47 F33B 110.4(6)
F31B C47 F33B 102.7(6)
F31A C47 F32A 101.8(6)
F33A C47 F32A 101.2(5)
F32B C47 C43 113.7(6)
F31A C47 C43 117.8(6)
F31B C47 C43 107.4(6)
F33A C47 C43 115.5(4)
F33B C47 C43 108.1(4)
F32A C47 C43 112.9(4)
F35 C48 F36 106.5(3)
F35 C48 F34 105.6(3)
F36 C48 F34 105.0(3)
F35 C48 C45 113.8(3)
F36 C48 C45 113.1(3)
F34 C48 C45 112.3(3)
C54 C49 C50 115.7(3)
C54 C49 B2 125.8(3)
C50 C49 B2 118.5(3)
C51 C50 C49 122.1(3)
C51 C50 H50 118.9
C49 C50 H50 118.9
C52 C51 C50 120.7(3)
C52 C51 C55 119.0(3)
C50 C51 C55 120.3(3)
C53 C52 C51 118.1(3)
C53 C52 H52 121.0
C51 C52 H52 121.0
C52 C53 C54 121.3(3)
C52 C53 C56 119.7(3)
C54 C53 C56 118.8(3)
C49 C54 C53 122.1(3)
C49 C54 H54 119.0
C53 C54 H54 119.0
F38 C55 F39 107.0(3)
F38 C55 F37 105.1(3)
F39 C55 F37 106.3(3)
F38 C55 C51 113.6(3)
F39 C55 C51 112.6(3)
F37 C55 C51 111.6(3)
F40 C56 F42 106.6(3)
F40 C56 F41 104.9(3)
F42 C56 F41 105.7(3)
F40 C56 C53 113.6(3)
F42 C56 C53 113.5(3)
F41 C56 C53 111.9(3)
C58 C57 C62 115.3(3)
C58 C57 B2 124.2(3)
C62 C57 B2 120.5(3)
C59 C58 C57 122.5(3)
C59 C58 H58 118.8
C57 C58 H58 118.8
C60 C59 C58 121.0(3)
C60 C59 C63 119.3(3)
C58 C59 C63 119.7(4)
C59 C60 C61 118.4(3)
C59 C60 H60 120.8
C61 C60 H60 120.8
C60 C61 C62 120.6(3)
C60 C61 C64 119.9(3)
C62 C61 C64 119.4(3)
C61 C62 C57 122.2(3)
C61 C62 H62 118.9
C57 C62 H62 118.9
F43A C63 F44A 109.7(8)
F45B C63 F44B 104.1(11)
F45B C63 F43B 108.8(9)
F44B C63 F43B 103.5(8)
F43A C63 F45A 103.9(9)
F44A C63 F45A 107.8(11)
F43A C63 C59 111.7(6)
F45B C63 C59 116.2(9)
F44A C63 C59 115.0(8)
F44B C63 C59 108.9(7)
F43B C63 C59 114.1(6)
F45A C63 C59 108.2(9)
F46 C64 F47 104.9(3)
F46 C64 F48 105.6(3)
F47 C64 F48 106.0(4)
F46 C64 C61 113.8(3)
F47 C64 C61 112.8(3)
F48 C64 C61 112.9(3)
C33 B2 C49 105.7(3)
C33 B2 C41 111.6(3)
C49 B2 C41 110.6(3)
C33 B2 C57 110.3(3)
C49 B2 C57 111.7(3)
C41 B2 C57 107.0(3)
C70 N1 C65 110.8(3)
C70 N1 C69 113.2(3)
C65 N1 C69 110.6(3)
C70 N1 C66 110.1(3)
C65 N1 C66 109.4(3)
C69 N1 C66 102.5(3)
N1 C65 H65A 109.5
N1 C65 H65B 109.5
H65A C65 H65B 109.5
N1 C65 H65C 109.5
H65A C65 H65C 109.5
H65B C65 H65C 109.5
C67 C66 N1 105.1(3)
C67 C66 H66A 110.7
N1 C66 H66A 110.7
C67 C66 H66B 110.7
N1 C66 H66B 110.7
H66A C66 H66B 108.8
C66 C67 C68 105.6(3)
C66 C67 H67A 110.6
C68 C67 H67A 110.6
C66 C67 H67B 110.6
C68 C67 H67B 110.6
H67A C67 H67B 108.8
C69 C68 C67 105.5(3)
C69 C68 H68A 110.6
C67 C68 H68A 110.6
C69 C68 H68B 110.6
C67 C68 H68B 110.6
H68A C68 H68B 108.8
N1 C69 C68 105.3(3)
N1 C69 H69A 110.7
C68 C69 H69A 110.7
N1 C69 H69B 110.7
C68 C69 H69B 110.7
H69A C69 H69B 108.8
N1 C70 C71 116.4(3)
N1 C70 H70A 108.2
C71 C70 H70A 108.2
N1 C70 H70B 108.2
C71 C70 H70B 108.2
H70A C70 H70B 107.4
C70 C71 C72 110.2(3)
C70 C71 H71A 109.6
C72 C71 H71A 109.6
C70 C71 H71B 109.6
C72 C71 H71B 109.6
H71A C71 H71B 108.1
C73 C72 C71 111.7(4)
C73 C72 H72A 109.3
C71 C72 H72A 109.3
C73 C72 H72B 109.3
C71 C72 H72B 109.3
H72A C72 H72B 107.9
C72 C73 H73A 109.5
C72 C73 H73B 109.5
H73A C73 H73B 109.5
C72 C73 H73C 109.5
H73A C73 H73C 109.5
H73B C73 H73C 109.5
C75A N2A C79A 110.4(10)
C75A N2A C78A 101.8(14)
C79A N2A C78A 108.9(12)
C75A N2A C74A 114.0(12)
C79A N2A C74A 103.1(9)
C78A N2A C74A 118.7(15)
N2A C74A H74A 109.5
N2A C74A H74B 109.5
H74A C74A H74B 109.5
N2A C74A H74C 109.5
H74A C74A H74C 109.5
H74B C74A H74C 109.5
N2A C75A C76A 94.8(9)
N2A C75A H75A 112.8
C76A C75A H75A 112.8
N2A C75A H75B 112.8
C76A C75A H75B 112.8
H75A C75A H75B 110.2
C77A C76A C75A 112.0(11)
C77A C76A H76A 109.2
C75A C76A H76A 109.2
C77A C76A H76B 109.2
C75A C76A H76B 109.2
H76A C76A H76B 107.9
C76A C77A C78A 98.2(14)
C76A C77A H77A 112.1
C78A C77A H77A 112.1
C76A C77A H77B 112.1
C78A C77A H77B 112.1
H77A C77A H77B 109.8
N2A C78A C77A 103.5(14)
N2A C78A H78A 111.1
C77A C78A H78A 111.1
N2A C78A H78B 111.1
C77A C78A H78B 111.1
H78A C78A H78B 109.0
N2A C79A C80A 118.5(10)
N2A C79A H79A 107.7
C80A C79A H79A 107.7
N2A C79A H79B 107.7
C80A C79A H79B 107.7
H79A C79A H79B 107.1
C79A C80A C81A 112.6(7)
C79A C80A H80A 109.1
C81A C80A H80A 109.1
C79A C80A H80B 109.1
C81A C80A H80B 109.1
H80A C80A H80B 107.8
C82A C81A C80A 105.2(12)
C82A C81A H81A 110.7
C80A C81A H81A 110.7
C82A C81A H81B 110.7
C80A C81A H81B 110.7
H81A C81A H81B 108.8
C81A C82A H82A 109.5
C81A C82A H82B 109.5
H82A C82A H82B 109.5
C81A C82A H82C 109.5
H82A C82A H82C 109.5
H82B C82A H82C 109.5
C74B N2B C79B 112(2)
C74B N2B C78B 111(2)
C79B N2B C78B 112.2(18)
C74B N2B C75B 101.6(16)
C79B N2B C75B 126.1(16)
C78B N2B C75B 92.0(18)
N2B C74B H74D 109.5
N2B C74B H74E 109.5
H74D C74B H74E 109.5
N2B C74B H74F 109.5
H74D C74B H74F 109.5
H74E C74B H74F 109.5
N2B C75B C76B 111.4(11)
N2B C75B H75C 109.3
C76B C75B H75C 109.3
N2B C75B H75D 109.3
C76B C75B H75D 109.3
H75C C75B H75D 108.0
C75B C76B C77B 101.1(11)
C75B C76B H76C 111.6
C77B C76B H76C 111.6
C75B C76B H76D 111.6
C77B C76B H76D 111.6
H76C C76B H76D 109.4
C76B C77B C78B 102.2(18)
C76B C77B H77C 111.3
C78B C77B H77C 111.3
C76B C77B H77D 111.3
C78B C77B H77D 111.3
H77C C77B H77D 109.2
N2B C78B C77B 106.1(17)
N2B C78B H78C 110.5
C77B C78B H78C 110.5
N2B C78B H78D 110.5
C77B C78B H78D 110.5
H78C C78B H78D 108.7
N2B C79B C80B 108.2(15)
N2B C79B H79C 110.1
C80B C79B H79C 110.1
N2B C79B H79D 110.1
C80B C79B H79D 110.1
H79C C79B H79D 108.4
C79B C80B C81B 111.5(13)
C79B C80B H80C 109.3
C81B C80B H80C 109.3
C79B C80B H80D 109.3
C81B C80B H80D 109.3
H80C C80B H80D 108.0
C82B C81B C80B 115.1(15)
C82B C81B H81C 108.5
C80B C81B H81C 108.5
C82B C81B H81D 108.5
C80B C81B H81D 108.5
H81C C81B H81D 107.5
C81B C82B H82D 109.5
C81B C82B H82E 109.5
H82D C82B H82E 109.5
C81B C82B H82F 109.5
H82D C82B H82F 109.5
H82E C82B H82F 109.5

loop_
_geom_bond_atom_site_label_1
_geom_bond_atom_site_label_2
_geom_bond_distance
C1 C6 1.395(5)
C1 C2 1.395(5)
C1 B1 1.643(5)
C2 C3 1.392(5)
C2 H2 0.9500
C3 C4 1.371(5)
C3 C7 1.478(5)
C4 C5 1.384(5)
C4 H4 0.9500
C5 C6 1.385(5)
C5 C8 1.490(5)
C6 H6 0.9500
C7 F1 1.319(5)
C7 F3 1.330(4)
C7 F2 1.341(5)
C8 F5B 1.28(2)
C8 F4B 1.324(9)
C8 F4A 1.332(13)
C8 F6A 1.339(12)
C8 F6B 1.367(12)
C8 F5A 1.40(2)
C9 C10 1.394(5)
C9 C14 1.401(5)
C9 B1 1.650(5)
C10 C11 1.391(5)
C10 H10 0.9500
C11 C12 1.384(5)
C11 C15 1.484(5)
C12 C13 1.382(5)
C12 H12 0.9500
C13 C14 1.388(5)
C13 C16 1.488(5)
C14 H14 0.9500
C15 F7 1.333(4)
C15 F9 1.343(4)
C15 F8 1.345(4)
C16 F11 1.327(5)
C16 F12 1.331(5)
C16 F10 1.342(5)
C17 C18 1.392(4)
C17 C22 1.403(5)
C17 B1 1.625(5)
C18 C19 1.391(5)
C18 H18 0.9500
C19 C20 1.386(5)
C19 C23 1.487(5)
C20 C21 1.376(5)
C20 H20 0.9500
C21 C22 1.386(5)
C21 C24 1.493(5)
C22 H22 0.9500
C23 F14 1.326(5)
C23 F13 1.330(5)
C23 F15 1.332(5)
C24 F18A 1.316(6)
C24 F16B 1.320(8)
C24 F16A 1.324(8)
C24 F17B 1.326(8)
C24 F17A 1.364(8)
C24 F18B 1.382(6)
C25 C26 1.395(4)
C25 C30 1.397(5)
C25 B1 1.635(5)
C26 C27 1.396(5)
C26 H26 0.9500
C27 C28 1.380(5)
C27 C31 1.488(5)
C28 C29 1.385(5)
C28 H28 0.9500
C29 C30 1.378(5)
C29 C32 1.493(5)
C30 H30 0.9500
C31 F20 1.333(5)
C31 F21 1.343(4)
C31 F19 1.353(4)
C32 F22 1.320(4)
C32 F24 1.322(5)
C32 F23 1.344(4)
C33 C34 1.389(5)
C33 C38 1.407(5)
C33 B2 1.631(5)
C34 C35 1.393(5)
C34 H34 0.9500
C35 C36 1.380(5)
C35 C39 1.481(5)
C36 C37 1.383(5)
C36 H36 0.9500
C37 C38 1.376(5)
C37 C40 1.478(5)
C38 H38 0.9500
C39 F27 1.337(4)
C39 F26 1.342(4)
C39 F25 1.344(4)
C40 F29A 1.299(4)
C40 F30B 1.303(4)
C40 F28B 1.311(5)
C40 F28A 1.312(5)
C40 F30A 1.424(4)
C40 F29B 1.427(4)
C41 C46 1.383(5)
C41 C42 1.412(5)
C41 B2 1.644(5)
C42 C43 1.380(5)
C42 H42 0.9500
C43 C44 1.382(5)
C43 C47 1.492(5)
C44 C45 1.383(5)
C44 H44 0.9500
C45 C46 1.398(5)
C45 C48 1.482(5)
C46 H46 0.9500
C47 F32B 1.274(7)
C47 F31A 1.301(11)
C47 F31B 1.329(12)
C47 F33A 1.356(7)
C47 F33B 1.361(7)
C47 F32A 1.387(9)
C48 F35 1.336(4)
C48 F36 1.341(4)
C48 F34 1.347(4)
C49 C54 1.387(4)
C49 C50 1.405(5)
C49 B2 1.634(5)
C50 C51 1.393(5)
C50 H50 0.9500
C51 C52 1.379(5)
C51 C55 1.493(5)
C52 C53 1.373(5)
C52 H52 0.9500
C53 C54 1.394(5)
C53 C56 1.489(5)
C54 H54 0.9500
C55 F38 1.326(4)
C55 F39 1.327(4)
C55 F37 1.340(5)
C56 F40 1.324(4)
C56 F42 1.330(4)
C56 F41 1.352(5)
C57 C58 1.399(5)
C57 C62 1.403(5)
C57 B2 1.645(5)
C58 C59 1.388(5)
C58 H58 0.9500
C59 C60 1.372(5)
C59 C63 1.497(5)
C60 C61 1.383(5)
C60 H60 0.9500
C61 C62 1.393(5)
C61 C64 1.479(5)
C62 H62 0.9500
C63 F43A 1.315(13)
C63 F45B 1.315(9)
C63 F44A 1.335(8)
C63 F44B 1.349(8)
C63 F43B 1.366(13)
C63 F45A 1.367(13)
C64 F46 1.327(4)
C64 F47 1.331(5)
C64 F48 1.332(5)
N1 C70 1.487(5)
N1 C65 1.493(5)
N1 C69 1.500(5)
N1 C66 1.512(5)
C65 H65A 0.9800
C65 H65B 0.9800
C65 H65C 0.9800
C66 C67 1.505(6)
C66 H66A 0.9900
C66 H66B 0.9900
C67 C68 1.536(6)
C67 H67A 0.9900
C67 H67B 0.9900
C68 C69 1.529(5)
C68 H68A 0.9900
C68 H68B 0.9900
C69 H69A 0.9900
C69 H69B 0.9900
C70 C71 1.499(5)
C70 H70A 0.9900
C70 H70B 0.9900
C71 C72 1.519(6)
C71 H71A 0.9900
C71 H71B 0.9900
C72 C73 1.506(6)
C72 H72A 0.9900
C72 H72B 0.9900
C73 H73A 0.9800
C73 H73B 0.9800
C73 H73C 0.9800
N2A C75A 1.504(5)
N2A C79A 1.506(5)
N2A C78A 1.508(5)
N2A C74A 1.509(5)
C74A H74A 0.9800
C74A H74B 0.9800
C74A H74C 0.9800
C75A C76A 1.556(10)
C75A H75A 0.9900
C75A H75B 0.9900
C76A C77A 1.534(10)
C76A H76A 0.9900
C76A H76B 0.9900
C77A C78A 1.539(9)
C77A H77A 0.9900
C77A H77B 0.9900
C78A H78A 0.9900
C78A H78B 0.9900
C79A C80A 1.515(9)
C79A H79A 0.9900
C79A H79B 0.9900
C80A C81A 1.531(9)
C80A H80A 0.9900
C80A H80B 0.9900
C81A C82A 1.527(9)
C81A H81A 0.9900
C81A H81B 0.9900
C82A H82A 0.9800
C82A H82B 0.9800
C82A H82C 0.9800
N2B C74B 1.506(5)
N2B C79B 1.507(5)
N2B C78B 1.509(5)
N2B C75B 1.510(5)
C74B H74D 0.9800
C74B H74E 0.9800
C74B H74F 0.9800
C75B C76B 1.526(9)
C75B H75C 0.9900
C75B H75D 0.9900
C76B C77B 1.532(10)
C76B H76C 0.9900
C76B H76D 0.9900
C77B C78B 1.536(10)
C77B H77C 0.9900
C77B H77D 0.9900
C78B H78C 0.9900
C78B H78D 0.9900
C79B C80B 1.522(10)
C79B H79C 0.9900
C79B H79D 0.9900
C80B C81B 1.539(9)
C80B H80C 0.9900
C80B H80D 0.9900
C81B C82B 1.534(10)
C81B H81C 0.9900
C81B H81D 0.9900
C82B H82D 0.9800
C82B H82E 0.9800
C82B H82F 0.9800

loop_
_geom_torsion_atom_site_label_1
_geom_torsion_atom_site_label_2
_geom_torsion_atom_site_label_3
_geom_torsion_atom_site_label_4
_geom_torsion
C6 C1 C2 C3 -2.0(5)
B1 C1 C2 C3 178.5(3)
C1 C2 C3 C4 0.2(5)
C1 C2 C3 C7 -178.6(3)
C2 C3 C4 C5 1.1(5)
C7 C3 C4 C5 179.9(3)
C3 C4 C5 C6 -0.6(5)
C3 C4 C5 C8 176.9(4)
C4 C5 C6 C1 -1.3(5)
C8 C5 C6 C1 -178.8(4)
C2 C1 C6 C5 2.5(5)
B1 C1 C6 C5 -178.0(3)
C4 C3 C7 F1 146.0(4)
C2 C3 C7 F1 -35.1(5)
C4 C3 C7 F3 23.9(5)
C2 C3 C7 F3 -157.3(3)
C4 C3 C7 F2 -94.9(4)
C2 C3 C7 F2 83.9(5)
C4 C5 C8 F5B -86.9(10)
C6 C5 C8 F5B 90.6(10)
C4 C5 C8 F4B 31.6(8)
C6 C5 C8 F4B -150.9(7)
C4 C5 C8 F4A 50.3(7)
C6 C5 C8 F4A -132.2(6)
C4 C5 C8 F6A 176.6(6)
C6 C5 C8 F6A -5.9(7)
C4 C5 C8 F6B 148.1(6)
C6 C5 C8 F6B -34.4(7)
C4 C5 C8 F5A -70.4(9)
C6 C5 C8 F5A 107.1(9)
C14 C9 C10 C11 1.0(5)
B1 C9 C10 C11 178.4(3)
C9 C10 C11 C12 0.5(5)
C9 C10 C11 C15 -177.1(3)
C10 C11 C12 C13 -1.7(5)
C15 C11 C12 C13 176.0(3)
C11 C12 C13 C14 1.4(5)
C11 C12 C13 C16 179.4(3)
C12 C13 C14 C9 0.1(6)
C16 C13 C14 C9 -177.9(3)
C10 C9 C14 C13 -1.3(5)
B1 C9 C14 C13 -178.8(3)
C12 C11 C15 F7 144.3(3)
C10 C11 C15 F7 -38.0(5)
C12 C11 C15 F9 22.9(5)
C10 C11 C15 F9 -159.4(3)
C12 C11 C15 F8 -95.5(4)
C10 C11 C15 F8 82.2(4)
C12 C13 C16 F11 -89.2(4)
C14 C13 C16 F11 88.8(4)
C12 C13 C16 F12 150.1(4)
C14 C13 C16 F12 -31.9(5)
C12 C13 C16 F10 30.0(5)
C14 C13 C16 F10 -152.0(4)
C22 C17 C18 C19 0.1(5)
B1 C17 C18 C19 -177.7(3)
C17 C18 C19 C20 1.0(6)
C17 C18 C19 C23 -178.4(3)
C18 C19 C20 C21 -1.3(5)
C23 C19 C20 C21 178.1(3)
C19 C20 C21 C22 0.7(5)
C19 C20 C21 C24 -177.5(3)
C20 C21 C22 C17 0.4(6)
C24 C21 C22 C17 178.5(3)
C18 C17 C22 C21 -0.7(5)
B1 C17 C22 C21 177.2(3)
C20 C19 C23 F14 141.1(4)
C18 C19 C23 F14 -39.5(5)
C20 C19 C23 F13 -99.6(4)
C18 C19 C23 F13 79.8(4)
C20 C19 C23 F15 19.4(5)
C18 C19 C23 F15 -161.2(3)
C20 C21 C24 F18A -164.0(6)
C22 C21 C24 F18A 17.8(7)
C20 C21 C24 F16B -13.4(8)
C22 C21 C24 F16B 168.4(7)
C20 C21 C24 F16A -32.5(8)
C22 C21 C24 F16A 149.3(7)
C20 C21 C24 F17B 106.7(8)
C22 C21 C24 F17B -71.5(8)
C20 C21 C24 F17A 84.4(7)
C22 C21 C24 F17A -93.8(7)
C20 C21 C24 F18B -130.7(5)
C22 C21 C24 F18B 51.1(5)
C30 C25 C26 C27 -1.4(5)
B1 C25 C26 C27 177.5(3)
C25 C26 C27 C28 -0.5(5)
C25 C26 C27 C31 -178.3(3)
C26 C27 C28 C29 1.0(5)
C31 C27 C28 C29 178.8(3)
C27 C28 C29 C30 0.5(5)
C27 C28 C29 C32 -177.3(3)
C28 C29 C30 C25 -2.6(5)
C32 C29 C30 C25 175.3(3)
C26 C25 C30 C29 3.0(5)
B1 C25 C30 C29 -176.0(3)
C28 C27 C31 F20 -112.8(4)
C26 C27 C31 F20 65.0(4)
C28 C27 C31 F21 9.2(5)
C26 C27 C31 F21 -173.0(3)
C28 C27 C31 F19 128.0(4)
C26 C27 C31 F19 -54.2(5)
C30 C29 C32 F22 -167.9(3)
C28 C29 C32 F22 10.0(5)
C30 C29 C32 F24 -45.0(5)
C28 C29 C32 F24 132.9(4)
C30 C29 C32 F23 72.8(4)
C28 C29 C32 F23 -109.3(4)
C18 C17 B1 C25 128.5(3)
C22 C17 B1 C25 -49.3(4)
C18 C17 B1 C1 9.8(5)
C22 C17 B1 C1 -167.9(3)
C18 C17 B1 C9 -110.0(4)
C22 C17 B1 C9 72.3(4)
C26 C25 B1 C17 125.6(3)
C30 C25 B1 C17 -55.5(4)
C26 C25 B1 C1 -113.4(4)
C30 C25 B1 C1 65.5(4)
C26 C25 B1 C9 5.5(5)
C30 C25 B1 C9 -175.6(3)
C6 C1 B1 C17 111.0(4)
C2 C1 B1 C17 -69.5(4)
C6 C1 B1 C25 -5.5(4)
C2 C1 B1 C25 173.9(3)
C6 C1 B1 C9 -127.5(3)
C2 C1 B1 C9 52.0(4)
C10 C9 B1 C17 -4.8(5)
C14 C9 B1 C17 172.6(3)
C10 C9 B1 C25 112.5(4)
C14 C9 B1 C25 -70.2(4)
C10 C9 B1 C1 -127.7(3)
C14 C9 B1 C1 49.7(4)
C38 C33 C34 C35 -0.6(5)
B2 C33 C34 C35 178.6(3)
C33 C34 C35 C36 -2.1(5)
C33 C34 C35 C39 -179.2(3)
C34 C35 C36 C37 2.1(5)
C39 C35 C36 C37 179.2(3)
C35 C36 C37 C38 0.5(5)
C35 C36 C37 C40 -178.3(3)
C36 C37 C38 C33 -3.4(6)
C40 C37 C38 C33 175.5(3)
C34 C33 C38 C37 3.3(5)
B2 C33 C38 C37 -176.0(3)
C36 C35 C39 F27 5.7(5)
C34 C35 C39 F27 -177.1(3)
C36 C35 C39 F26 127.2(4)
C34 C35 C39 F26 -55.6(5)
C36 C35 C39 F25 -114.7(4)
C34 C35 C39 F25 62.5(4)
C38 C37 C40 F29A -18.5(8)
C36 C37 C40 F29A 160.4(7)
C38 C37 C40 F30B 30.3(7)
C36 C37 C40 F30B -150.8(5)
C38 C37 C40 F28B -178.5(6)
C36 C37 C40 F28B 0.4(7)
C38 C37 C40 F28A -156.1(6)
C36 C37 C40 F28A 22.7(7)
C38 C37 C40 F30A 91.9(4)
C36 C37 C40 F30A -89.3(5)
C38 C37 C40 F29B -69.5(5)
C36 C37 C40 F29B 109.4(5)
C46 C41 C42 C43 -1.1(5)
B2 C41 C42 C43 178.0(3)
C41 C42 C43 C44 1.6(5)
C41 C42 C43 C47 -177.6(3)
C42 C43 C44 C45 -0.8(5)
C47 C43 C44 C45 178.4(3)
C43 C44 C45 C46 -0.4(5)
C43 C44 C45 C48 177.2(3)
C42 C41 C46 C45 -0.1(5)
B2 C41 C46 C45 -179.1(3)
C44 C45 C46 C41 0.8(5)
C48 C45 C46 C41 -176.8(3)
C42 C43 C47 F32B -25.7(8)
C44 C43 C47 F32B 155.1(7)
C42 C43 C47 F31A 126.7(6)
C44 C43 C47 F31A -52.5(7)
C42 C43 C47 F31B 101.1(6)
C44 C43 C47 F31B -78.0(6)
C42 C43 C47 F33A -107.2(6)
C44 C43 C47 F33A 73.6(6)
C42 C43 C47 F33B -148.7(5)
C44 C43 C47 F33B 32.1(6)
C42 C43 C47 F32A 8.5(7)
C44 C43 C47 F32A -170.7(5)
C44 C45 C48 F35 15.2(5)
C46 C45 C48 F35 -167.2(3)
C44 C45 C48 F36 136.8(3)
C46 C45 C48 F36 -45.6(4)
C44 C45 C48 F34 -104.7(4)
C46 C45 C48 F34 73.0(4)
C54 C49 C50 C51 -0.9(5)
B2 C49 C50 C51 177.7(3)
C49 C50 C51 C52 0.4(5)
C49 C50 C51 C55 178.8(3)
C50 C51 C52 C53 0.1(5)
C55 C51 C52 C53 -178.3(3)
C51 C52 C53 C54 -0.1(5)
C51 C52 C53 C56 176.2(3)
C50 C49 C54 C53 0.9(5)
B2 C49 C54 C53 -177.6(3)
C52 C53 C54 C49 -0.5(5)
C56 C53 C54 C49 -176.8(3)
C52 C51 C55 F38 -159.8(3)
C50 C51 C55 F38 21.8(5)
C52 C51 C55 F39 -38.0(5)
C50 C51 C55 F39 143.6(4)
C52 C51 C55 F37 81.5(4)
C50 C51 C55 F37 -96.9(4)
C52 C53 C56 F40 16.6(5)
C54 C53 C56 F40 -167.0(3)
C52 C53 C56 F42 138.7(4)
C54 C53 C56 F42 -44.9(5)
C52 C53 C56 F41 -101.8(4)
C54 C53 C56 F41 74.6(4)
C62 C57 C58 C59 2.1(5)
B2 C57 C58 C59 -178.1(3)
C57 C58 C59 C60 -1.1(5)
C57 C58 C59 C63 -179.2(3)
C58 C59 C60 C61 -0.3(5)
C63 C59 C60 C61 177.8(3)
C59 C60 C61 C62 0.5(5)
C59 C60 C61 C64 179.3(3)
C60 C61 C62 C57 0.7(5)
C64 C61 C62 C57 -178.1(3)
C58 C57 C62 C61 -1.9(5)
B2 C57 C62 C61 178.3(3)
C60 C59 C63 F43A 151.4(6)
C58 C59 C63 F43A -30.4(7)
C60 C59 C63 F45B 52.4(10)
C58 C59 C63 F45B -129.5(9)
C60 C59 C63 F44A -82.8(8)
C58 C59 C63 F44A 95.3(8)
C60 C59 C63 F44B -64.7(8)
C58 C59 C63 F44B 113.5(7)
C60 C59 C63 F43B -179.8(6)
C58 C59 C63 F43B -1.6(7)
C60 C59 C63 F45A 37.7(9)
C58 C59 C63 F45A -144.2(8)
C60 C61 C64 F46 17.4(5)
C62 C61 C64 F46 -163.9(3)
C60 C61 C64 F47 -102.1(4)
C62 C61 C64 F47 76.7(4)
C60 C61 C64 F48 137.8(4)
C62 C61 C64 F48 -43.5(5)
C34 C33 B2 C49 121.7(3)
C38 C33 B2 C49 -59.1(4)
C34 C33 B2 C41 1.5(5)
C38 C33 B2 C41 -179.3(3)
C34 C33 B2 C57 -117.3(3)
C38 C33 B2 C57 61.9(4)
C54 C49 B2 C33 130.2(3)
C50 C49 B2 C33 -48.2(4)
C54 C49 B2 C41 -108.9(4)
C50 C49 B2 C41 72.7(4)
C54 C49 B2 C57 10.2(5)
C50 C49 B2 C57 -168.2(3)
C46 C41 B2 C33 113.8(4)
C42 C41 B2 C33 -65.3(4)
C46 C41 B2 C49 -3.6(5)
C42 C41 B2 C49 177.4(3)
C46 C41 B2 C57 -125.5(3)
C42 C41 B2 C57 55.5(4)
C58 C57 B2 C33 -5.7(4)
C62 C57 B2 C33 174.1(3)
C58 C57 B2 C49 111.6(4)
C62 C57 B2 C49 -68.7(4)
C58 C57 B2 C41 -127.2(3)
C62 C57 B2 C41 52.5(4)
C70 N1 C66 C67 160.3(3)
C65 N1 C66 C67 -77.8(4)
C69 N1 C66 C67 39.6(4)
N1 C66 C67 C68 -26.5(4)
C66 C67 C68 C69 3.4(4)
C70 N1 C69 C68 -155.7(3)
C65 N1 C69 C68 79.3(4)
C66 N1 C69 C68 -37.2(4)
C67 C68 C69 N1 21.2(4)
C65 N1 C70 C71 61.3(4)
C69 N1 C70 C71 -63.5(4)
C66 N1 C70 C71 -177.5(3)
N1 C70 C71 C72 179.0(3)
C70 C71 C72 C73 172.2(4)
C79A N2A C75A C76A -165.2(10)
C78A N2A C75A C76A -49.7(14)
C74A N2A C75A C76A 79.3(12)
N2A C75A C76A C77A 31.6(15)
C75A C76A C77A C78A -1.0(19)
C75A N2A C78A C77A 54(2)
C79A N2A C78A C77A 170.9(17)
C74A N2A C78A C77A -72(2)
C76A C77A C78A N2A -31(2)
C75A N2A C79A C80A -60.5(15)
C78A N2A C79A C80A -171.5(16)
C74A N2A C79A C80A 61.6(16)
N2A C79A C80A C81A 175.9(11)
C79A C80A C81A C82A -179.1(13)
C74B N2B C75B C76B -67.9(19)
C79B N2B C75B C76B 163(2)
C78B N2B C75B C76B 44(2)
N2B C75B C76B C77B -21.2(18)
C75B C76B C77B C78B -12(2)
C74B N2B C78B C77B 53(3)
C79B N2B C78B C77B 179(2)
C75B N2B C78B C77B -51(3)
C76B C77B C78B N2B 42(3)
C74B N2B C79B C80B -81(3)
C78B N2B C79B C80B 153(3)
C75B N2B C79B C80B 43(3)
N2B C79B C80B C81B -173.4(17)
C79B C80B C81B C82B -54(2)
